data_4321761
loop_
_publ_author_name
'Shinzi Kato'
'Nobuyuki Kitaoka'
'Osamu Niyomura'
'Yuka Kitoh'
'Takahiro Kanda'
'Masahiro Ebihara'

_publ_section_title
;
 Heavy Alkali Metal Arenedithiocarboxylates: A Facile Synthesis, Dimeric
 Structure, and Nonbonding Interaction between the Metals and Aromatic
 Ring Carbons
;
_journal_name_full 'Inorganic Chemistry'
_journal_page_first 496
_journal_page_last 506
_journal_paper_doi 10.1021/ic9808089
_journal_volume 38
_journal_year 1999
_chemical_formula_sum 'C12 H19 N O S2'
_chemical_formula_weight 257.41
_space_group_IT_number 19
_symmetry_cell_setting orthorhombic
_symmetry_Int_Tables_number 19
_symmetry_space_group_name_Hall 'P 2ac 2ab'
_symmetry_space_group_name_H-M 'P 21 21 21'
_audit_creation_date 'Sat Jun 27 15:41:58 1998'
_audit_creation_method 'from TEXRAY.INF file'
_cell_angle_alpha 90
_cell_angle_beta 90
_cell_angle_gamma 90
_cell_formula_units_Z 4
_cell_length_a 10.481(2)
_cell_length_b 18.243(2)
_cell_length_c 7.474(2)
_cell_measurement_reflns_used 25
_cell_measurement_temperature 296.2
_cell_measurement_theta_max 15.0
_cell_measurement_theta_min 14.4
_cell_volume 1429.1(5)
_computing_cell_refinement 'Rigaku/AFC Diffractometer Control'
_computing_data_collection 'Rigaku/AFC Diffractometer Control'
_computing_data_reduction teXsan
_computing_publication_material teXsan
_computing_structure_refinement teXsan
_computing_structure_solution SHELXS86
_diffrn_ambient_temperature 296.2
_diffrn_measurement_device_type 'Rigaku AFC7R'
_diffrn_measurement_method \w-2\q
_diffrn_orient_matrix_UB_11 -0.08880
_diffrn_orient_matrix_UB_12 -0.01867
_diffrn_orient_matrix_UB_13 -0.01821
_diffrn_orient_matrix_UB_21 0.03378
_diffrn_orient_matrix_UB_22 -0.05103
_diffrn_orient_matrix_UB_23 -0.01212
_diffrn_orient_matrix_UB_31 -0.00915
_diffrn_orient_matrix_UB_32 -0.00726
_diffrn_orient_matrix_UB_33 0.13200
_diffrn_radiation_detector 'scintillation counter'
_diffrn_radiation_monochromator graphite
_diffrn_radiation_source 'Rigaku rotating anode'
_diffrn_radiation_type 'Mo K\a'
_diffrn_radiation_wavelength 0.7107
_diffrn_reflns_av_R_equivalents 0.003
_diffrn_reflns_av_sigmaI/netI 0.101
_diffrn_reflns_limit_h_max 13
_diffrn_reflns_limit_h_min 0
_diffrn_reflns_limit_k_max 23
_diffrn_reflns_limit_k_min 0
_diffrn_reflns_limit_l_max 9
_diffrn_reflns_limit_l_min 0
_diffrn_reflns_number 1921
_diffrn_reflns_reduction_process 'Lp corrections applied'
_diffrn_reflns_theta_max 27.50
_diffrn_reflns_theta_min 2.23
_diffrn_standards_decay_% -0.44
_diffrn_standards_interval_count 150
_diffrn_standards_number 3
_exptl_absorpt_coefficient_mu 0.354
_exptl_absorpt_correction_type none
_exptl_crystal_colour red
_exptl_crystal_density_diffrn 1.196
_exptl_crystal_density_method 'not measured'
_exptl_crystal_description prismatic
_exptl_crystal_F_000 552.00
_exptl_crystal_size_max 0.230
_exptl_crystal_size_mid 0.200
_exptl_crystal_size_min 0.170
_refine_diff_density_max 0.21
_refine_diff_density_min -0.16
_refine_ls_extinction_method none
_refine_ls_goodness_of_fit_ref 1.339
_refine_ls_hydrogen_treatment noref
_refine_ls_matrix_type full
_refine_ls_number_constraints 0
_refine_ls_number_parameters 145
_refine_ls_number_reflns 1035
_refine_ls_number_restraints 0
_refine_ls_R_factor_all 0.0000
_refine_ls_R_factor_gt 0.0000
_refine_ls_shift/su_max 0.0010
_refine_ls_shift/su_mean 0.0000
_refine_ls_structure_factor_coef F
_refine_ls_weighting_details 'w = 1/[\s^2^(Fo) + 0.00010|Fo|^2^]'
_refine_ls_weighting_scheme calc
_refine_ls_wR_factor_gt 0.0000
_refine_ls_wR_factor_ref 0.0365
_reflns_number_gt 0
_reflns_number_total 1920
_reflns_threshold_expression >3.0sigma(I)
_cod_data_source_file ic9808089_6.cif
_cod_data_source_block 2-CH3OC6H4CSS-+NMe4
_cod_original_cell_volume 1429.0(4)
_cod_original_sg_symbol_H-M 'P 21 21 21 '
_cod_original_formula_sum 'C12 H19 N O S2 '
_cod_database_code 4321761

loop_
_symmetry_equiv_pos_as_xyz
x,y,z
1/2-x,-y,1/2+z
1/2+x,1/2-y,-z
-x,1/2+y,1/2-z

loop_
_atom_site_label
_atom_site_type_symbol
_atom_site_fract_x
_atom_site_fract_y
_atom_site_fract_z
_atom_site_U_iso_or_equiv
_atom_site_adp_type
_atom_site_occupancy
_atom_site_calc_flag
_atom_site_refinement_flags
_atom_site_disorder_assembly
_atom_site_disorder_group
S(1) S 0.5227(1) 0.80561(6) 0.2332(2) 0.0607(4) Uani 1.00 d . . .
S(2) S 0.5704(1) 0.96572(7) 0.2035(2) 0.0626(4) Uani 1.00 d . . .
O(1) O 0.3411(3) 0.8557(2) -0.1059(5) 0.063(1) Uani 1.00 d . . .
N(1) N 0.7174(3) 0.8467(2) -0.2862(6) 0.046(1) Uani 1.00 d . . .
C(1) C 0.4749(4) 0.8924(2) 0.2035(6) 0.044(1) Uani 1.00 d . . .
C(2) C 0.3343(4) 0.9045(2) 0.1849(7) 0.041(1) Uani 1.00 d . . .
C(3) C 0.2691(5) 0.8830(3) 0.0312(7) 0.047(1) Uani 1.00 d . . .
C(4) C 0.1369(5) 0.8904(3) 0.0227(7) 0.059(2) Uani 1.00 d . . .
C(5) C 0.0715(5) 0.9201(3) 0.1645(9) 0.067(2) Uani 1.00 d . . .
C(6) C 0.1344(5) 0.9435(3) 0.3127(9) 0.066(2) Uani 1.00 d . . .
C(7) C 0.2658(5) 0.9366(2) 0.3207(7) 0.056(2) Uani 1.00 d . . .
C(8) C 0.2802(5) 0.8391(4) -0.2677(8) 0.091(2) Uani 1.00 d . . .
C(9) C 0.6270(5) 0.9098(2) -0.3017(8) 0.062(2) Uani 1.00 d . . .
C(10) C 0.7899(5) 0.8537(3) -0.1150(7) 0.064(2) Uani 1.00 d . . .
C(11) C 0.8080(6) 0.8480(3) -0.4399(7) 0.063(2) Uani 1.00 d . . .
C(12) C 0.6458(5) 0.7759(3) -0.2844(8) 0.072(2) Uani 1.00 d . . .
H(1) H 0.0928 0.8742 -0.0914 0.0659 Uiso 1.00 calc . . .
H(2) H -0.0215 0.9218 0.1579 0.0721 Uiso 1.00 calc . . .
H(3) H 0.0846 0.9667 0.4128 0.0776 Uiso 1.00 calc . . .
H(4) H 0.3125 0.9535 0.4287 0.0674 Uiso 1.00 calc . . .
H(5) H 0.2358 0.8769 -0.3243 0.1032 Uiso 1.00 calc . . .
H(6) H 0.3392 0.8177 -0.3594 0.1032 Uiso 1.00 calc . . .
H(7) H 0.2169 0.7977 -0.2534 0.1032 Uiso 1.00 calc . . .
H(8) H 0.6704 0.9533 -0.3033 0.0722 Uiso 1.00 calc . . .
H(9) H 0.5772 0.9026 -0.4069 0.0722 Uiso 1.00 calc . . .
H(10) H 0.5707 0.9069 -0.1998 0.0722 Uiso 1.00 calc . . .
H(11) H 0.8480 0.8142 -0.1055 0.0612 Uiso 1.00 calc . . .
H(12) H 0.8325 0.8987 -0.1127 0.0612 Uiso 1.00 calc . . .
H(13) H 0.7294 0.8511 -0.0197 0.0612 Uiso 1.00 calc . . .
H(14) H 0.8676 0.8076 -0.4312 0.0656 Uiso 1.00 calc . . .
H(15) H 0.7638 0.8437 -0.5501 0.0656 Uiso 1.00 calc . . .
H(16) H 0.8567 0.8923 -0.4405 0.0656 Uiso 1.00 calc . . .
H(17) H 0.5880 0.7771 -0.1826 0.0705 Uiso 1.00 calc . . .
H(18) H 0.5951 0.7725 -0.3896 0.0705 Uiso 1.00 calc . . .
H(19) H 0.7003 0.7362 -0.2736 0.0705 Uiso 1.00 calc . . .

loop_
_atom_site_aniso_label
_atom_site_aniso_U_11
_atom_site_aniso_U_22
_atom_site_aniso_U_33
_atom_site_aniso_U_12
_atom_site_aniso_U_13
_atom_site_aniso_U_23
S(1) 0.0547(7) 0.0468(6) 0.081(1) 0.0021(6) -0.0111(8) 0.0065(8)
S(2) 0.0657(8) 0.0538(7) 0.0681(9) -0.0206(6) -0.0100(8) 0.0022(8)
O(1) 0.053(2) 0.090(3) 0.045(2) -0.010(2) -0.007(2) -0.013(2)
N(1) 0.045(2) 0.046(2) 0.046(2) 0.000(2) -0.006(2) 0.002(2)
C(1) 0.052(3) 0.047(2) 0.032(2) -0.003(2) -0.002(3) 0.001(2)
C(2) 0.043(3) 0.033(2) 0.047(3) -0.003(2) -0.005(3) 0.004(2)
C(3) 0.047(3) 0.044(3) 0.050(3) -0.010(2) -0.003(3) 0.009(3)
C(4) 0.055(4) 0.063(3) 0.059(4) -0.007(3) -0.012(3) 0.004(3)
C(5) 0.044(3) 0.063(3) 0.094(5) -0.001(3) -0.007(4) 0.002(3)
C(6) 0.056(3) 0.060(3) 0.082(4) 0.008(3) 0.010(4) -0.006(3)
C(7) 0.061(3) 0.047(3) 0.060(3) -0.004(3) -0.001(3) -0.010(3)
C(8) 0.081(4) 0.137(5) 0.055(4) -0.031(4) -0.002(4) -0.024(4)
C(9) 0.057(3) 0.062(3) 0.068(3) 0.013(3) -0.005(3) 0.005(3)
C(10) 0.059(4) 0.075(4) 0.058(3) 0.005(3) -0.012(3) 0.003(3)
C(11) 0.063(4) 0.067(3) 0.060(4) 0.001(3) 0.010(3) -0.007(3)
C(12) 0.080(4) 0.059(3) 0.078(4) -0.016(3) -0.011(4) 0.009(3)

loop_
_atom_type_symbol
_atom_type_description
_atom_type_scat_dispersion_real
_atom_type_scat_dispersion_imag
_atom_type_scat_source
C C 0.003 0.002
;International Tables for Crystallography
(1992, Vol. C, Tables 4.2.6.8 and 6.1.1.1)
;
H H 0.000 0.000
;International Tables for Crystallography
(1992, Vol. C, Table 6.1.1.2)
;
N N 0.006 0.003
;International Tables for Crystallography
(1992, Vol. C, Tables 4.2.6.8 and 6.1.1.1)
;
O O 0.011 0.006
;International Tables for Crystallography
(1992, Vol. C, Tables 4.2.6.8 and 6.1.1.1)
;
S S 0.125 0.123
;International Tables for Crystallography
(1992, Vol. C, Tables 4.2.6.8 and 6.1.1.1)
;

loop_
_geom_angle_atom_site_label_1
_geom_angle_atom_site_label_2
_geom_angle_atom_site_label_3
_geom_angle
_geom_angle_site_symmetry_1
_geom_angle_site_symmetry_2
_geom_angle_site_symmetry_3
_geom_angle_publ_flag
C(3) O(1) C(8) 118.3(4) 1_555 1_555 1_555 yes
C(9) N(1) C(10) 108.9(4) 1_555 1_555 1_555 yes
C(9) N(1) C(11) 109.3(4) 1_555 1_555 1_555 yes
C(9) N(1) C(12) 110.3(3) 1_555 1_555 1_555 yes
C(10) N(1) C(11) 109.5(3) 1_555 1_555 1_555 yes
C(10) N(1) C(12) 108.8(4) 1_555 1_555 1_555 yes
C(11) N(1) C(12) 109.9(4) 1_555 1_555 1_555 yes
S(1) C(1) S(2) 125.2(3) 1_555 1_555 1_555 yes
S(1) C(1) C(2) 116.5(3) 1_555 1_555 1_555 yes
S(2) C(1) C(2) 118.1(3) 1_555 1_555 1_555 yes
C(1) C(2) C(3) 121.2(4) 1_555 1_555 1_555 yes
C(1) C(2) C(7) 120.6(4) 1_555 1_555 1_555 yes
C(3) C(2) C(7) 118.2(4) 1_555 1_555 1_555 yes
O(1) C(3) C(2) 116.7(4) 1_555 1_555 1_555 yes
O(1) C(3) C(4) 123.4(5) 1_555 1_555 1_555 yes
C(2) C(3) C(4) 119.8(5) 1_555 1_555 1_555 yes
C(3) C(4) C(5) 120.0(5) 1_555 1_555 1_555 yes
C(3) C(4) H(1) 117.6(6) 1_555 1_555 1_555 no
C(5) C(4) H(1) 122.4(5) 1_555 1_555 1_555 no
C(4) C(5) C(6) 120.7(5) 1_555 1_555 1_555 yes
C(4) C(5) H(2) 118.2(6) 1_555 1_555 1_555 no
C(6) C(5) H(2) 121.0(6) 1_555 1_555 1_555 no
C(5) C(6) C(7) 119.3(6) 1_555 1_555 1_555 yes
C(5) C(6) H(3) 119.1(5) 1_555 1_555 1_555 no
C(7) C(6) H(3) 121.6(6) 1_555 1_555 1_555 no
C(2) C(7) C(6) 121.8(5) 1_555 1_555 1_555 yes
C(2) C(7) H(4) 118.4(5) 1_555 1_555 1_555 no
C(6) C(7) H(4) 119.7(6) 1_555 1_555 1_555 no
O(1) C(8) H(5) 117.3(6) 1_555 1_555 1_555 no
O(1) C(8) H(6) 113.2(5) 1_555 1_555 1_555 no
O(1) C(8) H(7) 111.7(5) 1_555 1_555 1_555 no
H(5) C(8) H(6) 106.5(6) 1_555 1_555 1_555 no
H(5) C(8) H(7) 105.8(5) 1_555 1_555 1_555 no
H(6) C(8) H(7) 100.8(5) 1_555 1_555 1_555 no
N(1) C(9) H(8) 110.7(4) 1_555 1_555 1_555 no
N(1) C(9) H(9) 107.9(4) 1_555 1_555 1_555 no
N(1) C(9) H(10) 106.6(4) 1_555 1_555 1_555 no
H(8) C(9) H(9) 112.3(5) 1_555 1_555 1_555 no
H(8) C(9) H(10) 111.1(5) 1_555 1_555 1_555 no
H(9) C(9) H(10) 108.0(5) 1_555 1_555 1_555 no
N(1) C(10) H(11) 109.0(5) 1_555 1_555 1_555 no
N(1) C(10) H(12) 109.5(5) 1_555 1_555 1_555 no
N(1) C(10) H(13) 107.2(5) 1_555 1_555 1_555 no
H(11) C(10) H(12) 111.2(6) 1_555 1_555 1_555 no
H(11) C(10) H(13) 109.4(5) 1_555 1_555 1_555 no
H(12) C(10) H(13) 110.4(6) 1_555 1_555 1_555 no
N(1) C(11) H(14) 110.3(5) 1_555 1_555 1_555 no
N(1) C(11) H(15) 110.9(5) 1_555 1_555 1_555 no
N(1) C(11) H(16) 110.9(4) 1_555 1_555 1_555 no
H(14) C(11) H(15) 108.1(5) 1_555 1_555 1_555 no
H(14) C(11) H(16) 107.4(6) 1_555 1_555 1_555 no
H(15) C(11) H(16) 109.1(5) 1_555 1_555 1_555 no
N(1) C(12) H(17) 107.4(4) 1_555 1_555 1_555 no
N(1) C(12) H(18) 109.3(4) 1_555 1_555 1_555 no
N(1) C(12) H(19) 111.5(4) 1_555 1_555 1_555 no
H(17) C(12) H(18) 107.5(5) 1_555 1_555 1_555 no
H(17) C(12) H(19) 109.5(5) 1_555 1_555 1_555 no
H(18) C(12) H(19) 111.5(5) 1_555 1_555 1_555 no

loop_
_geom_bond_atom_site_label_1
_geom_bond_atom_site_label_2
_geom_bond_distance
_geom_bond_site_symmetry_1
_geom_bond_site_symmetry_2
_geom_bond_publ_flag
S(1) C(1) 1.675(4) 1_555 1_555 yes
S(2) C(1) 1.671(4) 1_555 1_555 yes
O(1) C(3) 1.366(6) 1_555 1_555 yes
O(1) C(8) 1.400(6) 1_555 1_555 yes
N(1) C(9) 1.495(5) 1_555 1_555 yes
N(1) C(10) 1.494(6) 1_555 1_555 yes
N(1) C(11) 1.491(6) 1_555 1_555 yes
N(1) C(12) 1.494(5) 1_555 1_555 yes
C(1) C(2) 1.496(6) 1_555 1_555 yes
C(2) C(3) 1.393(6) 1_555 1_555 yes
C(2) C(7) 1.374(6) 1_555 1_555 yes
C(3) C(4) 1.393(7) 1_555 1_555 yes
C(4) C(5) 1.373(7) 1_555 1_555 yes
C(4) H(1) 1.015 1_555 1_555 no
C(5) C(6) 1.358(8) 1_555 1_555 yes
C(5) H(2) 0.976 1_555 1_555 no
C(6) C(7) 1.385(7) 1_555 1_555 yes
C(6) H(3) 1.005 1_555 1_555 no
C(7) H(4) 0.994 1_555 1_555 no
C(8) H(5) 0.933 1_555 1_555 no
C(8) H(6) 1.002 1_555 1_555 no
C(8) H(7) 1.012 1_555 1_555 no
C(9) H(8) 0.915 1_555 1_555 no
C(9) H(9) 0.952 1_555 1_555 no
C(9) H(10) 0.965 1_555 1_555 no
C(10) H(11) 0.946 1_555 1_555 no
C(10) H(12) 0.935 1_555 1_555 no
C(10) H(13) 0.955 1_555 1_555 no
C(11) H(14) 0.969 1_555 1_555 no
C(11) H(15) 0.948 1_555 1_555 no
C(11) H(16) 0.956 1_555 1_555 no
C(12) H(17) 0.973 1_555 1_555 no
C(12) H(18) 0.950 1_555 1_555 no
C(12) H(19) 0.927 1_555 1_555 no

loop_
_geom_contact_atom_site_label_1
_geom_contact_atom_site_label_2
_geom_contact_distance
_geom_contact_site_symmetry_1
_geom_contact_site_symmetry_2
_geom_contact_publ_flag
O(1) C(9) 3.478(6) 1_555 1_555 ?
C(7) C(8) 3.557(8) 1_555 1_556 ?

loop_
_geom_torsion_atom_site_label_1
_geom_torsion_atom_site_label_2
_geom_torsion_atom_site_label_3
_geom_torsion_atom_site_label_4
_geom_torsion
_geom_torsion_site_symmetry_1
_geom_torsion_site_symmetry_2
_geom_torsion_site_symmetry_3
_geom_torsion_site_symmetry_4
_geom_torsion_publ_flag
S(1) C(1) C(2) C(3) -71.6(5) 1_555 1_555 1_555 1_555 yes
S(1) C(1) C(2) C(7) 107.6(4) 1_555 1_555 1_555 1_555 yes
S(2) C(1) C(2) C(3) 111.4(4) 1_555 1_555 1_555 1_555 yes
S(2) C(1) C(2) C(7) -69.4(5) 1_555 1_555 1_555 1_555 yes
O(1) C(3) C(2) C(1) -4.9(6) 1_555 1_555 1_555 1_555 yes
O(1) C(3) C(2) C(7) 175.9(4) 1_555 1_555 1_555 1_555 yes
O(1) C(3) C(4) C(5) -178.4(4) 1_555 1_555 1_555 1_555 yes
C(1) C(2) C(3) C(4) 175.6(4) 1_555 1_555 1_555 1_555 yes
C(1) C(2) C(7) C(6) -175.1(5) 1_555 1_555 1_555 1_555 yes
C(2) C(3) O(1) C(8) -174.8(5) 1_555 1_555 1_555 1_555 yes
C(2) C(3) C(4) C(5) 1.1(8) 1_555 1_555 1_555 1_555 yes
C(2) C(7) C(6) C(5) -2.0(9) 1_555 1_555 1_555 1_555 yes
C(3) C(2) C(7) C(6) 4.1(8) 1_555 1_555 1_555 1_555 yes
C(3) C(4) C(5) C(6) 1.1(9) 1_555 1_555 1_555 1_555 yes
C(4) C(3) O(1) C(8) 4.7(8) 1_555 1_555 1_555 1_555 yes
C(4) C(3) C(2) C(7) -3.6(7) 1_555 1_555 1_555 1_555 yes
C(4) C(5) C(6) C(7) -0.7(9) 1_555 1_555 1_555 1_555 yes
